data_7234597
loop_
_publ_author_name
'Das, Debasis'
'DASGUPTA, SANCHARI'
'Chakraborty, Prateeti'
'Kundu, Priyanka'
'Kara, Hulya'
'Aull\'on, Gabriel'
'Zangrando, Ennio'

_publ_section_title
;
 Designing of antiferromagnetically coupled mono-, di- and tri- bridged
 copper(II) based catecholase models by varying &#x201C;Auxiliary
 Part&#x201D; of ligand and anionic co-ligand
;
_journal_name_full CrystEngComm
_journal_paper_doi 10.1039/C9CE01115C
_journal_year 2019
_chemical_formula_moiety 'C20 H36 Cl Cu2 N4 O7, Cl O4'
_chemical_formula_sum 'C20 H36 Cl2 Cu2 N4 O11'
_chemical_formula_weight 706.51
_space_group_crystal_system monoclinic
_space_group_IT_number 14
_space_group_name_Hall '-P 2ybc'
_space_group_name_H-M_alt 'P 1 21/c 1'
_symmetry_space_group_name_Hall '-P 2ybc'
_symmetry_space_group_name_H-M 'P 1 21/c 1'
_atom_sites_solution_hydrogens mixed
_audit_creation_method SHELXL-2014/7
_audit_update_record
;
2017-11-11 deposited with the CCDC.    2019-10-14 downloaded from the CCDC.
;
_cell_angle_alpha 90
_cell_angle_beta 94.261(3)
_cell_angle_gamma 90
_cell_formula_units_Z 4
_cell_length_a 8.562(2)
_cell_length_b 26.558(6)
_cell_length_c 13.380(3)
_cell_measurement_reflns_used 1287
_cell_measurement_temperature 293(2)
_cell_measurement_theta_max 24.10
_cell_measurement_theta_min 1.15
_cell_volume 3034.1(12)
_computing_cell_refinement 'BRUKER SMART'
_computing_data_collection 'BRUKER SMART'
_computing_data_reduction 'BRUKER SAINT'
_computing_molecular_graphics 'Ortep3 for Windows (Farrugia,1997)'
_computing_publication_material 'Wingx 2013.3 (Farrugia, 2012)'
_computing_structure_refinement 'SHELXL-2014/7 (Sheldrick, 2014)'
_computing_structure_solution 'SHELX97 (Sheldrick, 2008)'
_diffrn_ambient_temperature 293(2)
_diffrn_measured_fraction_theta_full 0.985
_diffrn_measured_fraction_theta_max 0.950
_diffrn_measurement_device_type 'BRUKER SMART APEX CCD DIFFRACTOMETER'
_diffrn_measurement_method 'OMEGA-PHI SCAN'
_diffrn_radiation_monochromator graphite
_diffrn_radiation_source 'fine-focus sealed tube'
_diffrn_radiation_type MoK\a
_diffrn_radiation_wavelength 0.71073
_diffrn_reflns_av_R_equivalents 0.0527
_diffrn_reflns_av_unetI/netI 0.0559
_diffrn_reflns_Laue_measured_fraction_full 0.985
_diffrn_reflns_Laue_measured_fraction_max 0.950
_diffrn_reflns_limit_h_max 10
_diffrn_reflns_limit_h_min -9
_diffrn_reflns_limit_k_max 31
_diffrn_reflns_limit_k_min -32
_diffrn_reflns_limit_l_max 15
_diffrn_reflns_limit_l_min -15
_diffrn_reflns_number 20613
_diffrn_reflns_point_group_measured_fraction_full 0.985
_diffrn_reflns_point_group_measured_fraction_max 0.950
_diffrn_reflns_theta_full 25.242
_diffrn_reflns_theta_max 25.798
_diffrn_reflns_theta_min 1.708
_exptl_absorpt_coefficient_mu 1.635
_exptl_absorpt_correction_T_max 0.810
_exptl_absorpt_correction_T_min 0.655
_exptl_absorpt_correction_type multi-scan
_exptl_absorpt_process_details 'BRUKER SADABS'
_exptl_crystal_colour green
_exptl_crystal_density_diffrn 1.547
_exptl_crystal_description needle
_exptl_crystal_F_000 1456
_exptl_crystal_size_max 0.28
_exptl_crystal_size_mid 0.15
_exptl_crystal_size_min 0.13
_refine_diff_density_max 0.957
_refine_diff_density_min -0.477
_refine_diff_density_rms 0.085
_refine_ls_extinction_method none
_refine_ls_goodness_of_fit_ref 1.050
_refine_ls_hydrogen_treatment mixed
_refine_ls_matrix_type full
_refine_ls_number_parameters 420
_refine_ls_number_reflns 5558
_refine_ls_number_restraints 58
_refine_ls_restrained_S_all 1.078
_refine_ls_R_factor_all 0.0764
_refine_ls_R_factor_gt 0.0488
_refine_ls_shift/su_max 0.000
_refine_ls_shift/su_mean 0.000
_refine_ls_structure_factor_coef Fsqd
_refine_ls_weighting_details 'w=1/[\s^2^(Fo^2^)+(0.0641P)^2^+2.2600P] where P=(Fo^2^+2Fc^2^)/3'
_refine_ls_weighting_scheme calc
_refine_ls_wR_factor_gt 0.1260
_refine_ls_wR_factor_ref 0.1373
_reflns_Friedel_coverage 0.000
_reflns_number_gt 3881
_reflns_number_total 5558
_reflns_threshold_expression 'I > 2\s(I)'
_cod_data_source_file c9ce01115c2.cif
_cod_data_source_block 1
_cod_depositor_comments
;
The following automatic conversions were performed:

'_exptl_absorpt_correction_type' value 'MULTI-SCAN' changed to
'multi-scan' according to
/home/data/users/saulius/crontab/automatic-downloads/rss-feeds/RSC/lib/dictionaries/cif_core.dic
dictionary named 'cif_core.dic' version 2.4.2 from 2011-04-26.

Automatic conversion script
Id: cif_fix_values 4973 2017-02-22 13:04:09Z antanas 
;
_cod_original_cell_volume 3034.0(12)
_cod_database_code 7234597
_shelx_shelxl_version_number 2014/7
_shelx_space_group_comment
;
The symmetry employed for this shelxl refinement is uniquely defined
by the following loop, which should always be used as a source of
symmetry information in preference to the above space-group names.
They are only intended as comments.
;

loop_
_space_group_symop_operation_xyz
'x, y, z'
'-x, y+1/2, -z+1/2'
'-x, -y, -z'
'x, -y-1/2, z-1/2'

loop_
_atom_site_label
_atom_site_type_symbol
_atom_site_fract_x
_atom_site_fract_y
_atom_site_fract_z
_atom_site_U_iso_or_equiv
_atom_site_adp_type
_atom_site_occupancy
_atom_site_site_symmetry_order
_atom_site_calc_flag
_atom_site_refinement_flags_posn
_atom_site_refinement_flags_adp
_atom_site_refinement_flags_occupancy
_atom_site_disorder_assembly
_atom_site_disorder_group
Cu1 Cu 0.47437(7) 0.25441(2) 0.48559(4) 0.03894(18) Uani 1 1 d . . . . .
Cu2 Cu 0.67381(7) 0.34480(2) 0.52098(4) 0.04116(19) Uani 1 1 d . . . . .
O1 O 0.4711(3) 0.32687(11) 0.4551(2) 0.0374(7) Uani 1 1 d . . . . .
O2 O 0.6611(4) 0.27620(12) 0.5559(2) 0.0491(9) Uani 1 1 d . . . . .
H2 H 0.7128 0.2545 0.5795 0.074 Uiso 1 1 d . U . . .
N1 N 0.2873(4) 0.24445(13) 0.3997(3) 0.0399(9) Uani 1 1 d . . . . .
N2 N 0.4799(5) 0.17896(15) 0.5031(3) 0.0467(10) Uani 1 1 d . . . . .
N3 N 0.6503(4) 0.41291(14) 0.4776(3) 0.0403(9) Uani 1 1 d . . . . .
N4 N 0.8817(5) 0.36590(15) 0.5888(3) 0.0467(10) Uani 1 1 d D . . . .
C1 C 0.3822(5) 0.35251(16) 0.3888(3) 0.0343(10) Uani 1 1 d . . . . .
C2 C 0.2514(5) 0.32955(16) 0.3359(3) 0.0336(10) Uani 1 1 d . . . . .
C3 C 0.1524(5) 0.35870(18) 0.2715(3) 0.0421(11) Uani 1 1 d . . . . .
H3 H 0.0670 0.3430 0.2375 0.050 Uiso 1 1 calc R U . . .
C4 C 0.1744(6) 0.40966(17) 0.2555(3) 0.0428(11) Uani 1 1 d . . . . .
C5 C 0.0557(7) 0.4403(2) 0.1892(4) 0.0597(15) Uani 1 1 d . . . . .
C6 C 0.024(4) 0.4175(10) 0.0869(17) 0.091(8) Uani 0.51(3) 1 d D U P A 1
H6A H 0.0002 0.3824 0.0934 0.137 Uiso 0.51(3) 1 calc R U P A 1
H6B H -0.0624 0.4344 0.0520 0.137 Uiso 0.51(3) 1 calc R U P A 1
H6C H 0.1157 0.4211 0.0499 0.137 Uiso 0.51(3) 1 calc R U P A 1
C7 C -0.109(2) 0.4378(10) 0.237(2) 0.106(10) Uani 0.51(3) 1 d D . P A 1
H7A H -0.1398 0.4032 0.2435 0.159 Uiso 0.51(3) 1 calc R U P A 1
H7B H -0.0993 0.4531 0.3027 0.159 Uiso 0.51(3) 1 calc R U P A 1
H7C H -0.1861 0.4555 0.1954 0.159 Uiso 0.51(3) 1 calc R U P A 1
C8 C 0.094(3) 0.4942(6) 0.183(2) 0.103(9) Uani 0.51(3) 1 d D U P A 1
H8A H 0.1129 0.5077 0.2493 0.154 Uiso 0.51(3) 1 calc R U P A 1
H8B H 0.1853 0.4984 0.1467 0.154 Uiso 0.51(3) 1 calc R U P A 1
H8C H 0.0072 0.5117 0.1488 0.154 Uiso 0.51(3) 1 calc R U P A 1
C6A C -0.042(3) 0.4090(9) 0.118(2) 0.100(11) Uani 0.49(3) 1 d D . P A 2
H6D H 0.0237 0.3894 0.0786 0.150 Uiso 0.49(3) 1 calc R U P A 2
H6E H -0.1060 0.3870 0.1552 0.150 Uiso 0.49(3) 1 calc R U P A 2
H6F H -0.1084 0.4303 0.0756 0.150 Uiso 0.49(3) 1 calc R U P A 2
C7A C -0.029(4) 0.4722(15) 0.2548(15) 0.136(15) Uani 0.49(3) 1 d D . P A 2
H7D H 0.0444 0.4911 0.2978 0.203 Uiso 0.49(3) 1 calc R U P A 2
H7E H -0.0947 0.4950 0.2151 0.203 Uiso 0.49(3) 1 calc R U P A 2
H7F H -0.0923 0.4517 0.2947 0.203 Uiso 0.49(3) 1 calc R U P A 2
C8A C 0.157(3) 0.4764(11) 0.123(2) 0.119(11) Uani 0.49(3) 1 d D U P A 2
H8D H 0.2145 0.4563 0.0784 0.179 Uiso 0.49(3) 1 calc R U P A 2
H8E H 0.0882 0.4988 0.0841 0.179 Uiso 0.49(3) 1 calc R U P A 2
H8F H 0.2288 0.4957 0.1659 0.179 Uiso 0.49(3) 1 calc R U P A 2
C9 C 0.3052(6) 0.43066(17) 0.3056(3) 0.0434(11) Uani 1 1 d . . . . .
H9 H 0.3252 0.4646 0.2953 0.052 Uiso 1 1 calc R U . . .
C10 C 0.4092(5) 0.40385(16) 0.3707(3) 0.0368(10) Uani 1 1 d . . . . .
C11 C 0.5416(5) 0.43141(17) 0.4170(3) 0.0435(12) Uani 1 1 d . . . . .
H11 H 0.5486 0.4654 0.4014 0.052 Uiso 1 1 calc R U . . .
C12 C 0.7753(6) 0.44536(18) 0.5220(4) 0.0523(13) Uani 1 1 d . . . . .
H12A H 0.7466 0.4590 0.5853 0.063 Uiso 1 1 calc R U . . .
H12B H 0.7942 0.4732 0.4774 0.063 Uiso 1 1 calc R U . . .
C13 C 0.9208(6) 0.41266(19) 0.5378(4) 0.0561(14) Uani 1 1 d . . . . .
H13A H 0.9608 0.4048 0.4737 0.067 Uiso 1 1 calc R U . . .
H13B H 1.0015 0.4307 0.5780 0.067 Uiso 1 1 calc R U . . .
C14 C 0.8647(7) 0.3740(2) 0.6969(4) 0.0613(15) Uani 1 1 d . . . . .
H14A H 0.8392 0.3426 0.7275 0.092 Uiso 1 1 calc R U . . .
H14B H 0.9612 0.3866 0.7282 0.092 Uiso 1 1 calc R U . . .
H14C H 0.7825 0.3979 0.7050 0.092 Uiso 1 1 calc R U . . .
C15 C 1.0093(6) 0.3288(2) 0.5786(4) 0.0630(15) Uani 1 1 d . . . . .
H15A H 0.9848 0.2981 0.6118 0.095 Uiso 1 1 calc R U . . .
H15B H 1.0198 0.3222 0.5089 0.095 Uiso 1 1 calc R U . . .
H15C H 1.1059 0.3422 0.6085 0.095 Uiso 1 1 calc R U . . .
C16 C 0.2147(5) 0.27655(17) 0.3427(3) 0.0407(11) Uani 1 1 d . . . . .
H16 H 0.1301 0.2648 0.3016 0.049 Uiso 1 1 calc R U . . .
C17 C 0.2407(7) 0.1915(2) 0.3939(5) 0.0597(18) Uani 1 1 d D . . . .
H17A H 0.1273 0.1889 0.3883 0.072 Uiso 0.455(18) 1 calc R U P B 1
H17B H 0.2800 0.1761 0.3350 0.072 Uiso 0.455(18) 1 calc R U P B 1
H17C H 0.189(15) 0.190(5) 0.430(9) 0.072 Uiso 0.545(18) 1 d . U P B 2
H17D H 0.154(12) 0.187(4) 0.351(8) 0.072 Uiso 0.545(18) 1 d . U P B 2
C18 C 0.3033(16) 0.1655(4) 0.4830(11) 0.051(4) Uani 0.455(18) 1 d D . P B 1
H18A H 0.2915 0.1294 0.4739 0.061 Uiso 0.455(18) 1 calc R U P B 1
H18B H 0.2464 0.1755 0.5398 0.061 Uiso 0.455(18) 1 calc R U P B 1
C19 C 0.517(3) 0.1574(6) 0.598(2) 0.099(9) Uani 0.455(18) 1 d D U P B 1
H19A H 0.4464 0.1698 0.6442 0.148 Uiso 0.455(18) 1 calc R U P B 1
H19B H 0.5076 0.1214 0.5927 0.148 Uiso 0.455(18) 1 calc R U P B 1
H19C H 0.6226 0.1661 0.6204 0.148 Uiso 0.455(18) 1 calc R U P B 1
C20 C 0.587(3) 0.1596(5) 0.4360(16) 0.095(7) Uani 0.455(18) 1 d D U P B 1
H20A H 0.5640 0.1738 0.3706 0.143 Uiso 0.455(18) 1 calc R U P B 1
H20B H 0.6920 0.1683 0.4599 0.143 Uiso 0.455(18) 1 calc R U P B 1
H20C H 0.5771 0.1236 0.4322 0.143 Uiso 0.455(18) 1 calc R U P B 1
C18A C 0.3747(16) 0.1604(3) 0.4198(14) 0.074(6) Uani 0.545(18) 1 d D . P B 2
H18C H 0.4341 0.1570 0.3612 0.088 Uiso 0.545(18) 1 calc R U P B 2
H18D H 0.3385 0.1271 0.4369 0.088 Uiso 0.545(18) 1 calc R U P B 2
C19A C 0.454(3) 0.1685(6) 0.6070(19) 0.123(10) Uani 0.545(18) 1 d D U P B 2
H19D H 0.5352 0.1838 0.6498 0.184 Uiso 0.545(18) 1 calc R U P B 2
H19E H 0.3541 0.1819 0.6222 0.184 Uiso 0.545(18) 1 calc R U P B 2
H19F H 0.4547 0.1327 0.6178 0.184 Uiso 0.545(18) 1 calc R U P B 2
C20A C 0.629(2) 0.1520(5) 0.4797(18) 0.143(9) Uani 0.545(18) 1 d D U P B 2
H20D H 0.6494 0.1582 0.4112 0.215 Uiso 0.545(18) 1 calc R U P B 2
H20E H 0.7147 0.1642 0.5232 0.215 Uiso 0.545(18) 1 calc R U P B 2
H20F H 0.6166 0.1165 0.4898 0.215 Uiso 0.545(18) 1 calc R U P B 2
Cl1 Cl 0.38758(16) 0.42412(5) 0.69217(10) 0.0563(4) Uani 1 1 d . . . . .
O3 O 0.4523(6) 0.37588(15) 0.6724(3) 0.0905(14) Uani 1 1 d . . . . .
O4 O 0.3200(6) 0.44556(19) 0.6017(4) 0.1043(16) Uani 1 1 d . . . . .
O5 O 0.5085(6) 0.45539(18) 0.7294(4) 0.1127(18) Uani 1 1 d . . . . .
O6 O 0.2723(6) 0.41828(19) 0.7604(4) 0.1080(17) Uani 1 1 d . . . . .
Cl2 Cl 0.78011(15) 0.27350(5) 0.31054(10) 0.0525(3) Uani 1 1 d . . . . .
O7 O 0.6197(4) 0.25698(15) 0.3027(3) 0.0676(11) Uani 1 1 d . . . . .
O8 O 0.8720(5) 0.23873(17) 0.3718(4) 0.0839(13) Uani 1 1 d . . . . .
O9 O 0.8397(4) 0.27589(16) 0.2127(3) 0.0708(12) Uani 1 1 d . . . . .
O10 O 0.7912(4) 0.32256(14) 0.3540(3) 0.0641(11) Uani 1 1 d . . . . .
O1W O 0.3549(5) 0.27207(17) 0.6509(3) 0.0737(12) Uani 1 1 d D . . . .
H1A H 0.446(5) 0.260(3) 0.676(5) 0.111 Uiso 1 1 d D U . . .
H1B H 0.359(8) 0.3047(8) 0.646(5) 0.111 Uiso 1 1 d D U . . .

loop_
_atom_site_aniso_label
_atom_site_aniso_U_11
_atom_site_aniso_U_22
_atom_site_aniso_U_33
_atom_site_aniso_U_23
_atom_site_aniso_U_13
_atom_site_aniso_U_12
Cu1 0.0390(3) 0.0320(3) 0.0448(3) 0.0043(2) -0.0038(3) -0.0021(2)
Cu2 0.0395(4) 0.0350(3) 0.0465(3) 0.0049(3) -0.0128(3) -0.0048(2)
O1 0.0392(18) 0.0292(16) 0.0419(17) 0.0073(13) -0.0092(14) -0.0040(13)
O2 0.052(2) 0.0367(19) 0.056(2) 0.0082(15) -0.0165(16) -0.0025(15)
N1 0.038(2) 0.032(2) 0.049(2) 0.0016(18) 0.0011(19) -0.0056(17)
N2 0.051(3) 0.038(2) 0.051(2) 0.0058(19) -0.002(2) 0.0030(19)
N3 0.038(2) 0.034(2) 0.047(2) 0.0008(17) -0.0071(18) -0.0070(17)
N4 0.044(2) 0.044(2) 0.050(2) -0.0012(19) -0.0105(19) -0.0017(19)
C1 0.037(3) 0.032(2) 0.033(2) 0.0011(19) -0.0004(19) 0.0026(19)
C2 0.031(2) 0.033(2) 0.037(2) 0.0002(19) 0.0018(19) -0.0013(19)
C3 0.039(3) 0.047(3) 0.039(3) -0.001(2) -0.008(2) -0.003(2)
C4 0.046(3) 0.038(3) 0.044(3) 0.005(2) -0.006(2) 0.001(2)
C5 0.067(4) 0.048(3) 0.060(3) 0.009(3) -0.023(3) 0.011(3)
C6 0.13(2) 0.083(15) 0.056(10) -0.003(9) -0.032(11) 0.029(13)
C7 0.067(13) 0.122(18) 0.131(19) 0.061(15) 0.019(11) 0.055(11)
C8 0.102(15) 0.055(9) 0.14(2) 0.025(11) -0.054(15) 0.004(9)
C6A 0.097(19) 0.076(11) 0.11(2) 0.018(13) -0.083(16) -0.008(12)
C7A 0.13(3) 0.15(3) 0.119(15) -0.016(18) -0.034(17) 0.10(2)
C8A 0.120(16) 0.098(17) 0.127(18) 0.086(14) -0.074(13) -0.033(12)
C9 0.051(3) 0.035(3) 0.042(3) 0.001(2) -0.009(2) 0.000(2)
C10 0.039(3) 0.032(2) 0.038(2) 0.0042(19) -0.005(2) -0.002(2)
C11 0.045(3) 0.033(3) 0.052(3) 0.003(2) -0.006(2) -0.003(2)
C12 0.053(3) 0.036(3) 0.064(3) 0.003(2) -0.021(3) -0.011(2)
C13 0.044(3) 0.052(3) 0.069(3) 0.005(3) -0.015(3) -0.013(3)
C14 0.066(4) 0.067(4) 0.048(3) -0.006(3) -0.014(3) -0.001(3)
C15 0.046(3) 0.059(4) 0.083(4) -0.006(3) -0.010(3) 0.002(3)
C16 0.034(3) 0.043(3) 0.044(3) -0.005(2) -0.002(2) -0.003(2)
C17 0.047(4) 0.038(3) 0.091(5) 0.010(3) -0.013(3) -0.009(3)
C18 0.046(8) 0.037(7) 0.069(9) 0.005(6) 0.003(7) -0.001(5)
C19 0.20(2) 0.025(8) 0.068(12) -0.006(7) -0.009(16) 0.027(11)
C20 0.122(13) 0.031(7) 0.138(13) 0.050(8) 0.046(10) 0.036(8)
C18A 0.088(11) 0.033(6) 0.093(11) -0.005(6) -0.035(9) -0.001(6)
C19A 0.25(2) 0.045(10) 0.084(11) 0.025(10) 0.076(15) -0.002(13)
C20A 0.147(16) 0.081(11) 0.21(2) 0.093(12) 0.093(14) 0.083(11)
Cl1 0.0554(8) 0.0429(8) 0.0699(9) 0.0099(6) 0.0016(7) -0.0052(6)
O3 0.124(4) 0.049(3) 0.099(3) 0.000(2) 0.013(3) 0.016(3)
O4 0.108(4) 0.105(4) 0.097(3) 0.042(3) -0.015(3) 0.012(3)
O5 0.098(4) 0.083(4) 0.152(5) -0.011(3) -0.024(3) -0.035(3)
O6 0.098(4) 0.101(4) 0.133(4) 0.036(3) 0.059(3) 0.015(3)
Cl2 0.0403(7) 0.0613(8) 0.0554(8) -0.0163(6) 0.0012(6) -0.0113(6)
O7 0.037(2) 0.090(3) 0.075(3) -0.023(2) -0.0024(18) -0.0176(19)
O8 0.056(3) 0.093(3) 0.103(3) 0.014(3) 0.001(2) 0.013(2)
O9 0.055(2) 0.102(3) 0.055(2) -0.031(2) 0.0078(18) -0.022(2)
O10 0.076(3) 0.059(2) 0.060(2) -0.0203(19) 0.021(2) -0.022(2)
O1W 0.069(3) 0.072(3) 0.080(3) 0.009(3) 0.006(2) 0.004(3)

loop_
_atom_type_symbol
_atom_type_description
_atom_type_scat_dispersion_real
_atom_type_scat_dispersion_imag
_atom_type_scat_source
C C 0.0033 0.0016 'International Tables Vol C Tables 4.2.6.8 and 6.1.1.4'
H H 0.0000 0.0000 'International Tables Vol C Tables 4.2.6.8 and 6.1.1.4'
N N 0.0061 0.0033 'International Tables Vol C Tables 4.2.6.8 and 6.1.1.4'
O O 0.0106 0.0060 'International Tables Vol C Tables 4.2.6.8 and 6.1.1.4'
Cl Cl 0.1484 0.1585 'International Tables Vol C Tables 4.2.6.8 and 6.1.1.4'
Cu Cu 0.3201 1.2651 'International Tables Vol C Tables 4.2.6.8 and 6.1.1.4'

loop_
_geom_angle_atom_site_label_1
_geom_angle_atom_site_label_2
_geom_angle_atom_site_label_3
_geom_angle
O2 Cu1 N1 168.68(14)
O2 Cu1 O1 78.58(12)
N1 Cu1 O1 90.68(13)
O2 Cu1 N2 103.61(15)
N1 Cu1 N2 86.78(16)
O1 Cu1 N2 174.62(14)
O2 Cu1 Cu2 38.21(9)
N1 Cu1 Cu2 130.75(11)
O1 Cu1 Cu2 40.54(8)
N2 Cu1 Cu2 141.05(12)
O2 Cu2 N3 170.25(15)
O2 Cu2 O1 79.05(13)
N3 Cu2 O1 91.34(14)
O2 Cu2 N4 102.83(15)
N3 Cu2 N4 86.75(16)
O1 Cu2 N4 178.02(14)
O2 Cu2 Cu1 38.18(9)
N3 Cu2 Cu1 132.33(11)
O1 Cu2 Cu1 41.04(8)
N4 Cu2 Cu1 140.88(12)
C1 O1 Cu2 129.1(3)
C1 O1 Cu1 130.2(3)
Cu2 O1 Cu1 98.42(12)
Cu1 O2 Cu2 103.61(14)
Cu1 O2 H2 114.2
Cu2 O2 H2 140.7
C16 N1 C17 119.6(4)
C16 N1 Cu1 127.9(3)
C17 N1 Cu1 112.1(3)
C19 N2 C20 107.8(12)
C19A N2 C18A 122.3(11)
C19A N2 C20A 107.4(12)
C18A N2 C20A 99.4(9)
C19 N2 C18 102.4(10)
C20 N2 C18 118.0(9)
C19 N2 Cu1 120.8(7)
C20 N2 Cu1 107.2(6)
C19A N2 Cu1 107.3(8)
C18A N2 Cu1 103.7(4)
C20A N2 Cu1 117.3(6)
C18 N2 Cu1 101.2(5)
C11 N3 C12 120.2(4)
C11 N3 Cu2 127.6(3)
C12 N3 Cu2 112.2(3)
C13 N4 C14 112.0(4)
C13 N4 C15 108.9(4)
C14 N4 C15 108.2(4)
C13 N4 Cu2 104.5(3)
C14 N4 Cu2 109.4(3)
C15 N4 Cu2 113.9(3)
O1 C1 C10 121.6(4)
O1 C1 C2 120.7(4)
C10 C1 C2 117.7(4)
C3 C2 C1 119.4(4)
C3 C2 C16 117.0(4)
C1 C2 C16 123.7(4)
C4 C3 C2 123.6(4)
C4 C3 H3 118.2
C2 C3 H3 118.2
C9 C4 C3 115.8(4)
C9 C4 C5 123.1(4)
C3 C4 C5 121.1(4)
C7A C5 C6A 115.6(12)
C8 C5 C6 111.4(11)
C7A C5 C4 107.4(9)
C8 C5 C4 114.2(8)
C6A C5 C4 113.2(11)
C6 C5 C4 112.3(11)
C8 C5 C7 105.6(9)
C6 C5 C7 104.4(10)
C4 C5 C7 108.1(7)
C7A C5 C8A 107.5(11)
C6A C5 C8A 106.6(10)
C4 C5 C8A 106.0(8)
C5 C6 H6A 109.5
C5 C6 H6B 109.5
H6A C6 H6B 109.5
C5 C6 H6C 109.5
H6A C6 H6C 109.5
H6B C6 H6C 109.5
C5 C7 H7A 109.5
C5 C7 H7B 109.5
H7A C7 H7B 109.5
C5 C7 H7C 109.5
H7A C7 H7C 109.5
H7B C7 H7C 109.5
C5 C8 H8A 109.5
C5 C8 H8B 109.5
H8A C8 H8B 109.5
C5 C8 H8C 109.5
H8A C8 H8C 109.5
H8B C8 H8C 109.5
C5 C6A H6D 109.5
C5 C6A H6E 109.5
H6D C6A H6E 109.5
C5 C6A H6F 109.5
H6D C6A H6F 109.5
H6E C6A H6F 109.5
C5 C7A H7D 109.5
C5 C7A H7E 109.5
H7D C7A H7E 109.5
C5 C7A H7F 109.5
H7D C7A H7F 109.5
H7E C7A H7F 109.5
C5 C8A H8D 109.5
C5 C8A H8E 109.5
H8D C8A H8E 109.5
C5 C8A H8F 109.5
H8D C8A H8F 109.5
H8E C8A H8F 109.5
C4 C9 C10 123.7(4)
C4 C9 H9 118.2
C10 C9 H9 118.2
C9 C10 C1 119.8(4)
C9 C10 C11 116.9(4)
C1 C10 C11 123.3(4)
N3 C11 C10 125.7(4)
N3 C11 H11 117.2
C10 C11 H11 117.2
N3 C12 C13 106.7(4)
N3 C12 H12A 110.4
C13 C12 H12A 110.4
N3 C12 H12B 110.4
C13 C12 H12B 110.4
H12A C12 H12B 108.6
N4 C13 C12 109.6(4)
N4 C13 H13A 109.7
C12 C13 H13A 109.7
N4 C13 H13B 109.7
C12 C13 H13B 109.7
H13A C13 H13B 108.2
N4 C14 H14A 109.5
N4 C14 H14B 109.5
H14A C14 H14B 109.5
N4 C14 H14C 109.5
H14A C14 H14C 109.5
H14B C14 H14C 109.5
N4 C15 H15A 109.5
N4 C15 H15B 109.5
H15A C15 H15B 109.5
N4 C15 H15C 109.5
H15A C15 H15C 109.5
H15B C15 H15C 109.5
N1 C16 C2 126.2(4)
N1 C16 H16 116.9
C2 C16 H16 116.9
C18A C17 N1 109.2(6)
C18 C17 N1 109.4(6)
C18 C17 H17A 109.8
N1 C17 H17A 109.8
C18 C17 H17B 109.8
N1 C17 H17B 109.8
H17A C17 H17B 108.2
C18A C17 H17C 110(10)
N1 C17 H17C 102(10)
C18A C17 H17D 133(7)
N1 C17 H17D 111(7)
H17C C17 H17D 84(10)
C17 C18 N2 109.2(8)
C17 C18 H18A 109.8
N2 C18 H18A 109.8
C17 C18 H18B 109.8
N2 C18 H18B 109.8
H18A C18 H18B 108.3
N2 C19 H19A 109.5
N2 C19 H19B 109.5
H19A C19 H19B 109.5
N2 C19 H19C 109.5
H19A C19 H19C 109.5
H19B C19 H19C 109.5
N2 C20 H20A 109.5
N2 C20 H20B 109.5
H20A C20 H20B 109.5
N2 C20 H20C 109.5
H20A C20 H20C 109.5
H20B C20 H20C 109.5
C17 C18A N2 115.3(9)
C17 C18A H18C 108.5
N2 C18A H18C 108.5
C17 C18A H18D 108.5
N2 C18A H18D 108.5
H18C C18A H18D 107.5
N2 C19A H19D 109.5
N2 C19A H19E 109.5
H19D C19A H19E 109.5
N2 C19A H19F 109.5
H19D C19A H19F 109.5
H19E C19A H19F 109.5
N2 C20A H20D 109.5
N2 C20A H20E 109.5
H20D C20A H20E 109.5
N2 C20A H20F 109.5
H20D C20A H20F 109.5
H20E C20A H20F 109.5
O5 Cl1 O6 112.0(4)
O5 Cl1 O4 108.1(3)
O6 Cl1 O4 109.7(3)
O5 Cl1 O3 108.2(3)
O6 Cl1 O3 108.9(3)
O4 Cl1 O3 109.9(3)
O10 Cl2 O8 109.8(3)
O10 Cl2 O7 110.0(2)
O8 Cl2 O7 109.1(3)
O10 Cl2 O9 108.2(2)
O8 Cl2 O9 109.4(3)
O7 Cl2 O9 110.4(2)
H1A O1W H1B 110(7)

loop_
_geom_bond_atom_site_label_1
_geom_bond_atom_site_label_2
_geom_bond_distance
Cu1 O2 1.885(3)
Cu1 N1 1.920(4)
Cu1 O1 1.967(3)
Cu1 N2 2.018(4)
Cu1 Cu2 2.9634(9)
Cu2 O2 1.886(3)
Cu2 N3 1.906(4)
Cu2 O1 1.947(3)
Cu2 N4 2.017(4)
O1 C1 1.314(5)
O2 H2 0.7792
N1 C16 1.274(6)
N1 C17 1.463(7)
N2 C19 1.40(3)
N2 C20 1.43(2)
N2 C19A 1.45(2)
N2 C18A 1.465(11)
N2 C20A 1.51(2)
N2 C18 1.557(12)
N3 C11 1.286(5)
N3 C12 1.465(5)
N4 C13 1.468(6)
N4 C14 1.479(6)
N4 C15 1.485(6)
C1 C10 1.407(6)
C1 C2 1.418(6)
C2 C3 1.397(6)
C2 C16 1.447(6)
C3 C4 1.385(6)
C3 H3 0.9300
C4 C9 1.379(6)
C4 C5 1.533(6)
C5 C7A 1.451(18)
C5 C8 1.471(16)
C5 C6A 1.47(2)
C5 C6 1.50(2)
C5 C7 1.593(17)
C5 C8A 1.61(2)
C6 H6A 0.9600
C6 H6B 0.9600
C6 H6C 0.9600
C7 H7A 0.9600
C7 H7B 0.9600
C7 H7C 0.9600
C8 H8A 0.9600
C8 H8B 0.9600
C8 H8C 0.9600
C6A H6D 0.9600
C6A H6E 0.9600
C6A H6F 0.9600
C7A H7D 0.9600
C7A H7E 0.9600
C7A H7F 0.9600
C8A H8D 0.9600
C8A H8E 0.9600
C8A H8F 0.9600
C9 C10 1.395(6)
C9 H9 0.9300
C10 C11 1.449(6)
C11 H11 0.9300
C12 C13 1.521(7)
C12 H12A 0.9700
C12 H12B 0.9700
C13 H13A 0.9700
C13 H13B 0.9700
C14 H14A 0.9600
C14 H14B 0.9600
C14 H14C 0.9600
C15 H15A 0.9600
C15 H15B 0.9600
C15 H15C 0.9600
C16 H16 0.9300
C17 C18A 1.434(12)
C17 C18 1.445(12)
C17 H17A 0.9700
C17 H17B 0.9700
C17 H17C 0.69(11)
C17 H17D 0.91(10)
C18 H18A 0.9700
C18 H18B 0.9700
C19 H19A 0.9600
C19 H19B 0.9600
C19 H19C 0.9600
C20 H20A 0.9600
C20 H20B 0.9600
C20 H20C 0.9600
C18A H18C 0.9700
C18A H18D 0.9700
C19A H19D 0.9600
C19A H19E 0.9600
C19A H19F 0.9600
C20A H20D 0.9600
C20A H20E 0.9600
C20A H20F 0.9600
Cl1 O5 1.391(4)
Cl1 O6 1.402(4)
Cl1 O4 1.421(4)
Cl1 O3 1.429(4)
Cl2 O10 1.427(4)
Cl2 O8 1.431(4)
Cl2 O7 1.438(4)
Cl2 O9 1.442(4)
O1W H1A 0.88(2)
O1W H1B 0.87(2)

loop_
_geom_torsion_atom_site_label_1
_geom_torsion_atom_site_label_2
_geom_torsion_atom_site_label_3
_geom_torsion_atom_site_label_4
_geom_torsion
N1 Cu1 O2 Cu2 14.2(9)
O1 Cu1 O2 Cu2 -4.53(15)
N2 Cu1 O2 Cu2 170.44(16)
O1 Cu2 O2 Cu1 4.57(15)
N4 Cu2 O2 Cu1 -176.04(16)
Cu2 O1 C1 C10 -13.9(6)
Cu1 O1 C1 C10 -173.0(3)
Cu2 O1 C1 C2 168.7(3)
Cu1 O1 C1 C2 9.6(6)
O1 C1 C2 C3 175.3(4)
C10 C1 C2 C3 -2.3(6)
O1 C1 C2 C16 -6.1(7)
C10 C1 C2 C16 176.3(4)
C1 C2 C3 C4 0.1(7)
C16 C2 C3 C4 -178.6(4)
C2 C3 C4 C9 1.8(7)
C2 C3 C4 C5 -176.0(5)
C9 C4 C5 C7A -70(2)
C3 C4 C5 C7A 107(2)
C9 C4 C5 C8 0.3(17)
C3 C4 C5 C8 177.9(16)
C9 C4 C5 C6A 160.9(15)
C3 C4 C5 C6A -21.5(16)
C9 C4 C5 C6 128.4(14)
C3 C4 C5 C6 -54.0(14)
C9 C4 C5 C7 -117.0(15)
C3 C4 C5 C7 60.7(15)
C9 C4 C5 C8A 44.4(17)
C3 C4 C5 C8A -138.0(16)
C3 C4 C9 C10 -1.6(7)
C5 C4 C9 C10 176.1(5)
C4 C9 C10 C1 -0.5(7)
C4 C9 C10 C11 179.7(4)
O1 C1 C10 C9 -175.1(4)
C2 C1 C10 C9 2.5(6)
O1 C1 C10 C11 4.7(7)
C2 C1 C10 C11 -177.7(4)
C12 N3 C11 C10 -177.9(4)
Cu2 N3 C11 C10 2.1(7)
C9 C10 C11 N3 -179.0(5)
C1 C10 C11 N3 1.2(8)
C11 N3 C12 C13 -148.9(4)
Cu2 N3 C12 C13 31.1(5)
C14 N4 C13 C12 -76.0(5)
C15 N4 C13 C12 164.3(4)
Cu2 N4 C13 C12 42.3(5)
N3 C12 C13 N4 -49.1(5)
C17 N1 C16 C2 -176.8(5)
Cu1 N1 C16 C2 -5.1(7)
C3 C2 C16 N1 -177.3(5)
C1 C2 C16 N1 4.1(7)
C16 N1 C17 C18A 150.2(10)
Cu1 N1 C17 C18A -22.7(10)
C16 N1 C17 C18 -162.7(9)
Cu1 N1 C17 C18 24.5(9)
N1 C17 C18 N2 -47.9(12)
C19 N2 C18 C17 171.9(14)
C20 N2 C18 C17 -70.0(15)
Cu1 N2 C18 C17 46.5(11)
N1 C17 C18A N2 40.1(16)
C19A N2 C18A C17 85.2(19)
C20A N2 C18A C17 -157.2(15)
Cu1 N2 C18A C17 -35.9(15)
